data_7229707
loop_
_publ_author_name
'Fuentes Pineda, Rosinda'
'Troughton, Joel'
'Planells, Miquel'
'Sanchez-Molina Santos, Irene'
'Muhith, Farmin'
'Nichol, Gary S.'
'Haque, Saif'
'Watson, Trystan'
'Robertson, Neil'

_publ_section_title
;
 Effect of alkyl chain length on the properties of triphenylamine-based
 hole transport materials and their performance in perovskite solar cells.
;
_journal_issue 2
_journal_name_full 'Physical chemistry chemical physics : PCCP'
_journal_page_first 1252
_journal_page_last 1260
_journal_paper_doi 10.1039/c7cp07682g
_journal_volume 20
_journal_year 2018
_chemical_formula_moiety 'C56 H60 N2 O4'
_chemical_formula_sum 'C56 H60 N2 O4'
_chemical_formula_weight 825.06
_chemical_name_systematic BuO-DATPA
_space_group_crystal_system monoclinic
_space_group_IT_number 14
_space_group_name_Hall '-P 2ybc'
_space_group_name_H-M_alt 'P 1 21/c 1'
_symmetry_space_group_name_Hall '-P 2ybc'
_symmetry_space_group_name_H-M 'P 1 21/c 1'
_atom_sites_solution_hydrogens geom
_atom_sites_solution_primary direct
_audit_creation_date 2015-08-13
_audit_creation_method
;
Olex2 1.2-beta
(compiled 2015.01.26 svn.r3150 for OlexSys, GUI svn.r4998)
;
_audit_update_record
;
2017-09-15 deposited with the CCDC.
2017-12-11 downloaded from the CCDC.
;
_cell_angle_alpha 90
_cell_angle_beta 93.5009(5)
_cell_angle_gamma 90
_cell_formula_units_Z 2
_cell_length_a 11.82431(7)
_cell_length_b 13.11889(7)
_cell_length_c 14.97854(9)
_cell_measurement_reflns_used 35031
_cell_measurement_temperature 120.0
_cell_measurement_theta_max 75.9980
_cell_measurement_theta_min 4.4480
_cell_volume 2319.16(2)
_computing_cell_refinement
;
CrysAlisPro, Agilent Technologies,
Version 1.171.37.35e (release 07-10-2014 CrysAlis171 .NET)
(compiled Oct  7 2014,17:20:27)
;
_computing_data_collection
;
CrysAlisPro, Agilent Technologies,
Version 1.171.37.35e (release 07-10-2014 CrysAlis171 .NET)
(compiled Oct  7 2014,17:20:27)
;
_computing_data_reduction
;
CrysAlisPro, Agilent Technologies,
Version 1.171.37.35e (release 07-10-2014 CrysAlis171 .NET)
(compiled Oct  7 2014,17:20:27)
;
_computing_molecular_graphics 'Olex2 (Dolomanov et al., 2009)'
_computing_publication_material 'Olex2 (Dolomanov et al., 2009)'
_computing_structure_refinement 'ShelXL (Sheldrick, 2008)'
_computing_structure_solution 'ShelXS (Sheldrick, 2008)'
_diffrn_ambient_environment N~2~
_diffrn_ambient_temperature 120.0
_diffrn_detector 'CCD plate'
_diffrn_detector_area_resol_mean 5.1574
_diffrn_detector_type Atlas
_diffrn_measured_fraction_theta_full 0.997
_diffrn_measured_fraction_theta_max 0.996
_diffrn_measurement_details
;
#__ type_ start__ end____ width___ exp.time_
  1 omega  -50.00   29.00   1.0000    2.0000
omega____ theta____ kappa____ phi______ frames
    -      -43.1686   38.0000  -90.0000 79

#__ type_ start__ end____ width___ exp.time_
  2 omega  -70.00   27.00   1.0000    2.0000
omega____ theta____ kappa____ phi______ frames
    -      -43.1686   57.0000  120.0000 97

#__ type_ start__ end____ width___ exp.time_
  3 omega -113.00  -17.00   1.0000    2.0000
omega____ theta____ kappa____ phi______ frames
    -      -43.1686  -57.0000  -30.0000 96

#__ type_ start__ end____ width___ exp.time_
  4 omega  -50.00   29.00   1.0000    2.0000
omega____ theta____ kappa____ phi______ frames
    -      -43.1686   38.0000 -120.0000 79

#__ type_ start__ end____ width___ exp.time_
  5 omega    1.00   83.00   1.0000    2.0000
omega____ theta____ kappa____ phi______ frames
    -       43.1686  -99.0000 -120.0000 82

#__ type_ start__ end____ width___ exp.time_
  6 omega   23.00   98.00   1.0000    2.0000
omega____ theta____ kappa____ phi______ frames
    -       43.1686 -125.0000 -180.0000 75

#__ type_ start__ end____ width___ exp.time_
  7 omega   40.00   99.00   1.0000   10.0000
omega____ theta____ kappa____ phi______ frames
    -      111.0000  -45.0000  -30.0000 59

#__ type_ start__ end____ width___ exp.time_
  8 omega   30.00  109.00   1.0000   10.0000
omega____ theta____ kappa____ phi______ frames
    -      111.0000  -94.0000 -180.0000 79

#__ type_ start__ end____ width___ exp.time_
  9 omega   37.00  142.00   1.0000   10.0000
omega____ theta____ kappa____ phi______ frames
    -      111.0000  -77.0000   90.0000 105

#__ type_ start__ end____ width___ exp.time_
 10 omega   39.00  121.00   1.0000   10.0000
omega____ theta____ kappa____ phi______ frames
    -      111.0000 -125.0000    0.0000 82

#__ type_ start__ end____ width___ exp.time_
 11 omega   39.00  121.00   1.0000   10.0000
omega____ theta____ kappa____ phi______ frames
    -      111.0000 -125.0000   90.0000 82

#__ type_ start__ end____ width___ exp.time_
 12 omega   83.00  178.00   1.0000   10.0000
omega____ theta____ kappa____ phi______ frames
    -      111.0000   61.0000  -90.0000 95

#__ type_ start__ end____ width___ exp.time_
 13 omega   94.00  178.00   1.0000   10.0000
omega____ theta____ kappa____ phi______ frames
    -      111.0000  125.0000 -150.0000 84

#__ type_ start__ end____ width___ exp.time_
 14 omega   39.00  121.00   1.0000   10.0000
omega____ theta____ kappa____ phi______ frames
    -      111.0000 -125.0000 -180.0000 82

#__ type_ start__ end____ width___ exp.time_
 15 omega   30.00  109.00   1.0000   10.0000
omega____ theta____ kappa____ phi______ frames
    -      111.0000  -94.0000    0.0000 79

#__ type_ start__ end____ width___ exp.time_
 16 omega   36.00   91.00   1.0000   10.0000
omega____ theta____ kappa____ phi______ frames
    -      111.0000  -30.0000  120.0000 55

#__ type_ start__ end____ width___ exp.time_
 17 omega   36.00   91.00   1.0000   10.0000
omega____ theta____ kappa____ phi______ frames
    -      111.0000  -30.0000   30.0000 55

#__ type_ start__ end____ width___ exp.time_
 18 omega   36.00   91.00   1.0000   10.0000
omega____ theta____ kappa____ phi______ frames
    -      111.0000  -30.0000 -150.0000 55

#__ type_ start__ end____ width___ exp.time_
 19 omega   41.00  139.00   1.0000   10.0000
omega____ theta____ kappa____ phi______ frames
    -      111.0000  -61.0000  -90.0000 98

#__ type_ start__ end____ width___ exp.time_
 20 omega   30.00  109.00   1.0000   10.0000
omega____ theta____ kappa____ phi______ frames
    -      111.0000  -94.0000 -120.0000 79

#__ type_ start__ end____ width___ exp.time_
 21 omega   36.00   91.00   1.0000   10.0000
omega____ theta____ kappa____ phi______ frames
    -      111.0000  -30.0000  -60.0000 55

#__ type_ start__ end____ width___ exp.time_
 22 omega   40.00   99.00   1.0000   10.0000
omega____ theta____ kappa____ phi______ frames
    -      111.0000  -45.0000   60.0000 59

#__ type_ start__ end____ width___ exp.time_
 23 omega   39.00  121.00   1.0000   10.0000
omega____ theta____ kappa____ phi______ frames
    -      111.0000 -125.0000  120.0000 82

#__ type_ start__ end____ width___ exp.time_
 24 omega   36.00   91.00   1.0000   10.0000
omega____ theta____ kappa____ phi______ frames
    -      111.0000  -30.0000 -180.0000 55

#__ type_ start__ end____ width___ exp.time_
 25 omega   87.00  178.00   1.0000   10.0000
omega____ theta____ kappa____ phi______ frames
    -      111.0000   30.0000   90.0000 91

#__ type_ start__ end____ width___ exp.time_
 26 omega   39.00  121.00   1.0000   10.0000
omega____ theta____ kappa____ phi______ frames
    -      111.0000 -125.0000  -60.0000 82

#__ type_ start__ end____ width___ exp.time_
 27 omega   94.00  178.00   1.0000   10.0000
omega____ theta____ kappa____ phi______ frames
    -      111.0000  125.0000  -60.0000 84

#__ type_ start__ end____ width___ exp.time_
 28 omega   30.00  109.00   1.0000   10.0000
omega____ theta____ kappa____ phi______ frames
    -      111.0000  -94.0000  -60.0000 79

#__ type_ start__ end____ width___ exp.time_
 29 omega   36.00   91.00   1.0000   10.0000
omega____ theta____ kappa____ phi______ frames
    -      111.0000  -30.0000  -30.0000 55

#__ type_ start__ end____ width___ exp.time_
 30 omega   24.00  178.00   1.0000   10.0000
omega____ theta____ kappa____ phi______ frames
    -      111.0000    0.0000 -120.0000 154

#__ type_ start__ end____ width___ exp.time_
 31 omega  -50.00   29.00   1.0000    2.0000
omega____ theta____ kappa____ phi______ frames
    -      -43.1686   38.0000   30.0000 79

#__ type_ start__ end____ width___ exp.time_
 32 omega -117.00  -12.00   1.0000    2.0000
omega____ theta____ kappa____ phi______ frames
    -      -43.1686  -77.0000 -120.0000 105

#__ type_ start__ end____ width___ exp.time_
 33 omega -117.00  -12.00   1.0000    2.0000
omega____ theta____ kappa____ phi______ frames
    -      -43.1686  -77.0000  150.0000 105

#__ type_ start__ end____ width___ exp.time_
 34 omega -117.00  -12.00   1.0000    2.0000
omega____ theta____ kappa____ phi______ frames
    -      -43.1686  -77.0000   60.0000 105

#__ type_ start__ end____ width___ exp.time_
 35 omega -122.00   -6.00   1.0000    2.0000
omega____ theta____ kappa____ phi______ frames
    -      -43.1686  -19.0000  -30.0000 116

#__ type_ start__ end____ width___ exp.time_
 36 omega -117.00  -12.00   1.0000    2.0000
omega____ theta____ kappa____ phi______ frames
    -      -43.1686  -77.0000  -30.0000 105

#__ type_ start__ end____ width___ exp.time_
 37 omega   21.00  116.00   1.0000    2.0000
omega____ theta____ kappa____ phi______ frames
    -       43.1686   38.0000  120.0000 95

#__ type_ start__ end____ width___ exp.time_
 38 omega   83.00  178.00   1.0000   10.0000
omega____ theta____ kappa____ phi______ frames
    -      111.0000   61.0000    0.0000 95

#__ type_ start__ end____ width___ exp.time_
 39 omega   80.00  178.00   1.0000   10.0000
omega____ theta____ kappa____ phi______ frames
    -      111.0000   77.0000   90.0000 98

#__ type_ start__ end____ width___ exp.time_
 40 omega   82.00  178.00   1.0000   10.0000
omega____ theta____ kappa____ phi______ frames
    -      111.0000   69.0000 -157.9918 96

#__ type_ start__ end____ width___ exp.time_
 41 omega   83.00  178.00   1.0000   10.0000
omega____ theta____ kappa____ phi______ frames
    -      111.0000   61.0000  150.0000 95

#__ type_ start__ end____ width___ exp.time_
 42 omega   83.00  178.00   1.0000   10.0000
omega____ theta____ kappa____ phi______ frames
    -      111.0000   61.0000  -60.0000 95

#__ type_ start__ end____ width___ exp.time_
 43 omega   83.00  178.00   1.0000   10.0000
omega____ theta____ kappa____ phi______ frames
    -      111.0000   61.0000   30.0000 95

#__ type_ start__ end____ width___ exp.time_
 44 omega   83.00  149.00   1.0000   10.0000
omega____ theta____ kappa____ phi______ frames
    -      111.0000   61.0000 -120.0000 66

#__ type_ start__ end____ width___ exp.time_
 45 omega   87.00  178.00   1.0000   10.0000
omega____ theta____ kappa____ phi______ frames
    -      111.0000   30.0000    0.0000 91
;
_diffrn_measurement_device 'four-circle diffractometer'
_diffrn_measurement_device_type 'Rigaku Oxford Diffraction SuperNova'
_diffrn_measurement_method '\w scans'
_diffrn_orient_matrix_UB_11 0.0824241000
_diffrn_orient_matrix_UB_12 0.0135858000
_diffrn_orient_matrix_UB_13 0.0828120000
_diffrn_orient_matrix_UB_21 0.0477138000
_diffrn_orient_matrix_UB_22 0.0971869000
_diffrn_orient_matrix_UB_23 -0.0415284000
_diffrn_orient_matrix_UB_31 -0.0892862000
_diffrn_orient_matrix_UB_32 0.0644959000
_diffrn_orient_matrix_UB_33 0.0450901000
_diffrn_radiation_monochromator mirror
_diffrn_radiation_probe x-ray
_diffrn_radiation_type CuK\a
_diffrn_radiation_wavelength 1.54184
_diffrn_reflns_av_R_equivalents 0.0378
_diffrn_reflns_av_unetI/netI 0.0132
_diffrn_reflns_Laue_measured_fraction_full 0.997
_diffrn_reflns_Laue_measured_fraction_max 0.996
_diffrn_reflns_limit_h_max 14
_diffrn_reflns_limit_h_min -14
_diffrn_reflns_limit_k_max 16
_diffrn_reflns_limit_k_min -16
_diffrn_reflns_limit_l_max 18
_diffrn_reflns_limit_l_min -18
_diffrn_reflns_number 56181
_diffrn_reflns_point_group_measured_fraction_full 0.997
_diffrn_reflns_point_group_measured_fraction_max 0.996
_diffrn_reflns_theta_full 67.684
_diffrn_reflns_theta_max 76.172
_diffrn_reflns_theta_min 3.745
_diffrn_source 'sealed X-ray tube'
_diffrn_source_type 'SuperNova (Cu) X-ray Source'
_exptl_absorpt_coefficient_mu 0.572
_exptl_absorpt_correction_T_max 0.997
_exptl_absorpt_correction_T_min 0.995
_exptl_absorpt_correction_type gaussian
_exptl_absorpt_process_details
;
CrysAlisPro, Agilent Technologies,
Version 1.171.37.35e (release 07-10-2014 CrysAlis171 .NET)
(compiled Oct  7 2014,17:20:27)
Numerical absorption correction based on gaussian integration over
            a multifaceted crystal model
Empirical absorption correction using spherical harmonics,
 implemented in SCALE3 ABSPACK scaling algorithm.
;
_exptl_crystal_colour orange
_exptl_crystal_colour_primary orange
_exptl_crystal_density_diffrn 1.181
_exptl_crystal_description block
_exptl_crystal_F_000 884
_exptl_crystal_recrystallization_method 'The material was recrystallised from benzene by slow evaporation'
_exptl_crystal_size_max 0.2453
_exptl_crystal_size_mid 0.2376
_exptl_crystal_size_min 0.1394
_refine_diff_density_max 0.472
_refine_diff_density_min -0.389
_refine_diff_density_rms 0.043
_refine_ls_extinction_method none
_refine_ls_goodness_of_fit_ref 1.028
_refine_ls_hydrogen_treatment constr
_refine_ls_matrix_type full
_refine_ls_number_parameters 320
_refine_ls_number_reflns 4833
_refine_ls_number_restraints 45
_refine_ls_restrained_S_all 1.061
_refine_ls_R_factor_all 0.0598
_refine_ls_R_factor_gt 0.0578
_refine_ls_shift/su_max 0.000
_refine_ls_shift/su_mean 0.000
_refine_ls_structure_factor_coef Fsqd
_refine_ls_weighting_details 'w=1/[\s^2^(Fo^2^)+(0.0871P)^2^+0.9714P] where P=(Fo^2^+2Fc^2^)/3'
_refine_ls_weighting_scheme calc
_refine_ls_wR_factor_gt 0.1536
_refine_ls_wR_factor_ref 0.1559
_reflns_Friedel_coverage 0.000
_reflns_number_gt 4563
_reflns_number_total 4833
_reflns_threshold_expression 'I > 2\s(I)'
_cod_data_source_file c7cp07682g2.cif
_cod_data_source_block nr15007
_cod_depositor_comments 'Adding full bibliography for 7229705--7229708.cif.'
_cod_database_code 7229707
_chemical_oxdiff_formula 'C56 H60 N2 O4'
_chemical_oxdiff_usercomment '@ 120 K BuO_DATPA'
_shelx_space_group_comment
;
The symmetry employed for this shelxl refinement is uniquely defined
by the following loop, which should always be used as a source of
symmetry information in preference to the above space-group names.
They are only intended as comments.
;
_reflns_odcompleteness_completeness 99.72
_reflns_odcompleteness_iscentric 1
_reflns_odcompleteness_theta 66.97
_olex2_refinement_description
;
1. Fixed Uiso
 At 1.2 times of:
  All C(H) groups, All C(H,H) groups
 At 1.5 times of:
  All C(H,H,H) groups
2. Rigid body (RIGU) restrains
 C16, C26, C27, C30
 with sigma for 1-2 distances of 0.004 and sigma for 1-3 distances of 0.004
 C16A, C26A, C27A, C30A
 with sigma for 1-2 distances of 0.004 and sigma for 1-3 distances of 0.004
3. Same fragment restrains
{C17, C28, C29, C31} sigma for 1-2: 0.02, 1-3: 0.02
as
{C16, C26, C27, C30}
{C17, C28, C29, C31} sigma for 1-2: 0.02, 1-3: 0.02
as
{C16A, C26A, C27A, C30A}
4. Others
 Sof(C16A)=Sof(H16C)=Sof(H16D)=Sof(C26A)=Sof(H26C)=Sof(H26D)=Sof(C27A)=
 Sof(H27C)=Sof(H27D)=Sof(C30A)=Sof(H30D)=Sof(H30E)=Sof(H30F)=1-FVAR(1)
 Sof(C16)=Sof(H16A)=Sof(H16B)=Sof(C26)=Sof(H26A)=Sof(H26B)=Sof(C27)=Sof(H27A)=
 Sof(H27B)=Sof(C30)=Sof(H30A)=Sof(H30B)=Sof(H30C)=FVAR(1)
5.a Secondary CH2 refined with riding coordinates:
 C16(H16A,H16B), C26(H26A,H26B), C27(H27A,H27B), C16A(H16C,H16D), C26A(H26C,
 H26D), C27A(H27C,H27D), C17(H17A,H17B), C28(H28A,H28B), C29(H29A,H29B)
5.b Aromatic/amide H refined with riding coordinates:
 C2(H2), C3(H3), C5(H5), C6(H6), C9(H9), C10(H10), C12(H12), C13(H13),
 C19(H19), C20(H20), C22(H22), C23(H23)
5.c Idealised Me refined as rotating group:
 C30(H30A,H30B,H30C), C30A(H30D,H30E,H30F), C31(H31A,H31B,H31C)
;
_shelx_shelxl_version_number 2014/7
_olex2_date_sample_data_collection 2015-06-12
_olex2_date_sample_submission 2015-06-01
_olex2_diffrn_ambient_temperature_device 'Oxford Cryosystems Cryostream 700+'
_olex2_exptl_crystal_mounting_method 'The crystal was mounted on a MITIGEN holder in Paratone oil'
_olex2_submission_original_sample_id BuO_DATPA
_olex2_submission_special_instructions 'No special instructions were received'

loop_
_space_group_symop_operation_xyz
'x, y, z'
'-x, y+1/2, -z+1/2'
'-x, -y, -z'
'x, -y-1/2, z-1/2'

loop_
_atom_site_label
_atom_site_type_symbol
_atom_site_fract_x
_atom_site_fract_y
_atom_site_fract_z
_atom_site_U_iso_or_equiv
_atom_site_adp_type
_atom_site_occupancy
_atom_site_site_symmetry_order
_atom_site_calc_flag
_atom_site_refinement_flags_posn
_atom_site_refinement_flags_adp
_atom_site_refinement_flags_occupancy
_atom_site_disorder_assembly
_atom_site_disorder_group
O14 O 0.62428(8) 0.62450(8) 0.63142(7) 0.0348(2) Uani 1 1 d . . . . .
O15 O 0.75360(13) -0.03555(10) 0.88641(10) 0.0619(4) Uani 1 1 d . . . . .
N7 N 0.90202(11) 0.36429(10) 0.84263(10) 0.0423(3) Uani 1 1 d . . . . .
C1 C 0.68696(12) 0.56082(10) 0.68680(9) 0.0311(3) Uani 1 1 d . . . . .
C2 C 0.79807(12) 0.54429(11) 0.66368(10) 0.0337(3) Uani 1 1 d . . . . .
H2 H 0.8248 0.5765 0.6122 0.040 Uiso 1 1 calc R . . . .
C3 C 0.86931(12) 0.48140(11) 0.71528(11) 0.0375(3) Uani 1 1 d . . . . .
H3 H 0.9448 0.4706 0.6991 0.045 Uiso 1 1 calc R . . . .
C4 C 0.83114(12) 0.43363(11) 0.79099(10) 0.0374(3) Uani 1 1 d . . . . .
C5 C 0.72111(12) 0.45117(12) 0.81436(10) 0.0367(3) Uani 1 1 d . . . . .
H5 H 0.6949 0.4196 0.8663 0.044 Uiso 1 1 calc R . . . .
C6 C 0.64846(12) 0.51427(11) 0.76287(10) 0.0346(3) Uani 1 1 d . . . . .
H6 H 0.5732 0.5255 0.7795 0.042 Uiso 1 1 calc R . . . .
C8 C 0.86350(12) 0.26205(11) 0.85151(10) 0.0362(3) Uani 1 1 d . . . . .
C9 C 0.87608(14) 0.21227(12) 0.93343(10) 0.0393(3) Uani 1 1 d . . . . .
H9 H 0.9098 0.2472 0.9839 0.047 Uiso 1 1 calc R . . . .
C10 C 0.84024(15) 0.11290(12) 0.94259(11) 0.0428(4) Uani 1 1 d . . . . .
H10 H 0.8509 0.0795 0.9987 0.051 Uiso 1 1 calc R . . . .
C11 C 0.78851(14) 0.06149(12) 0.86986(11) 0.0428(4) Uani 1 1 d . . . . .
C12 C 0.77429(14) 0.11077(14) 0.78810(11) 0.0449(4) Uani 1 1 d . . . . .
H12 H 0.7384 0.0766 0.7381 0.054 Uiso 1 1 calc R . . . .
C13 C 0.81258(13) 0.21012(13) 0.77930(10) 0.0413(4) Uani 1 1 d . . . . .
H13 H 0.8037 0.2430 0.7228 0.050 Uiso 1 1 calc R . . . .
C16 C 0.7162(5) -0.1027(3) 0.8204(3) 0.0655(13) Uani 0.699(7) 1 d D U P A 1
H16A H 0.7670 -0.0989 0.7704 0.079 Uiso 0.699(7) 1 calc R . P A 1
H16B H 0.6393 -0.0824 0.7972 0.079 Uiso 0.699(7) 1 calc R . P A 1
C26 C 0.7129(3) -0.2121(2) 0.8542(4) 0.0697(13) Uani 0.699(7) 1 d D U P A 1
H26A H 0.6777 -0.2118 0.9125 0.084 Uiso 0.699(7) 1 calc R . P A 1
H26B H 0.6626 -0.2518 0.8119 0.084 Uiso 0.699(7) 1 calc R . P A 1
C27 C 0.8180(4) -0.2641(4) 0.8654(5) 0.0969(19) Uani 0.699(7) 1 d D U P A 1
H27A H 0.8184 -0.2914 0.9270 0.116 Uiso 0.699(7) 1 calc R . P A 1
H27B H 0.8079 -0.3241 0.8256 0.116 Uiso 0.699(7) 1 calc R . P A 1
C30 C 0.9283(4) -0.2356(4) 0.8565(4) 0.116(2) Uani 0.699(7) 1 d D U P A 1
H30A H 0.9407 -0.1672 0.8815 0.174 Uiso 0.699(7) 1 calc GR . P A 1
H30B H 0.9440 -0.2352 0.7930 0.174 Uiso 0.699(7) 1 calc GR . P A 1
H30C H 0.9790 -0.2841 0.8886 0.174 Uiso 0.699(7) 1 calc GR . P A 1
C16A C 0.7228(7) -0.0835(6) 0.7886(5) 0.0316(15) Uani 0.301(7) 1 d D U P A 2
H16C H 0.6633 -0.0436 0.7548 0.038 Uiso 0.301(7) 1 calc R . P A 2
H16D H 0.7904 -0.0889 0.7530 0.038 Uiso 0.301(7) 1 calc R . P A 2
C26A C 0.6801(6) -0.1869(5) 0.8149(4) 0.0401(16) Uani 0.301(7) 1 d D U P A 2
H26C H 0.6015 -0.1796 0.8333 0.048 Uiso 0.301(7) 1 calc R . P A 2
H26D H 0.6778 -0.2319 0.7617 0.048 Uiso 0.301(7) 1 calc R . P A 2
C27A C 0.7489(7) -0.2370(5) 0.8882(4) 0.046(2) Uani 0.301(7) 1 d D U P A 2
H27C H 0.7398 -0.1974 0.9435 0.056 Uiso 0.301(7) 1 calc R . P A 2
H27D H 0.7163 -0.3054 0.8975 0.056 Uiso 0.301(7) 1 calc R . P A 2
C30A C 0.8705(8) -0.2496(6) 0.8780(8) 0.066(3) Uani 0.301(7) 1 d D U P A 2
H30D H 0.9031 -0.1845 0.8605 0.099 Uiso 0.301(7) 1 calc GR . P A 2
H30E H 0.8822 -0.3007 0.8317 0.099 Uiso 0.301(7) 1 calc GR . P A 2
H30F H 0.9076 -0.2722 0.9349 0.099 Uiso 0.301(7) 1 calc GR . P A 2
C17 C 0.50733(12) 0.63932(11) 0.64848(10) 0.0349(3) Uani 1 1 d D . . . .
H17A H 0.5009 0.6739 0.7067 0.042 Uiso 1 1 calc R . . . .
H17B H 0.4679 0.5728 0.6503 0.042 Uiso 1 1 calc R . . . .
C28 C 0.45504(13) 0.70443(11) 0.57345(10) 0.0366(3) Uani 1 1 d D . . . .
H28A H 0.5016 0.7666 0.5678 0.044 Uiso 1 1 calc R . . . .
H28B H 0.3785 0.7261 0.5891 0.044 Uiso 1 1 calc R . . . .
C29 C 0.44528(15) 0.65000(13) 0.48363(11) 0.0429(4) Uani 1 1 d D . . . .
H29A H 0.3982 0.5881 0.4888 0.051 Uiso 1 1 calc R . . . .
H29B H 0.5216 0.6282 0.4676 0.051 Uiso 1 1 calc R . . . .
C31 C 0.39287(19) 0.71769(16) 0.40962(12) 0.0579(5) Uani 1 1 d D . . . .
H31A H 0.4406 0.7780 0.4030 0.087 Uiso 1 1 calc GR . . . .
H31B H 0.3171 0.7391 0.4250 0.087 Uiso 1 1 calc GR . . . .
H31C H 0.3872 0.6796 0.3532 0.087 Uiso 1 1 calc GR . . . .
C18 C 1.01312(12) 0.39077(12) 0.87091(10) 0.0375(3) Uani 1 1 d . . . . .
C19 C 1.04124(12) 0.49161(12) 0.89291(11) 0.0378(3) Uani 1 1 d . . . . .
H19 H 0.9845 0.5429 0.8875 0.045 Uiso 1 1 calc R . . . .
C20 C 1.15026(12) 0.51752(12) 0.92242(10) 0.0375(3) Uani 1 1 d . . . . .
H20 H 1.1676 0.5864 0.9373 0.045 Uiso 1 1 calc R . . . .
C21 C 1.23589(12) 0.44339(12) 0.93071(10) 0.0376(3) Uani 1 1 d . . . . .
C22 C 1.20770(13) 0.34293(12) 0.90846(11) 0.0419(4) Uani 1 1 d . . . . .
H22 H 1.2645 0.2917 0.9135 0.050 Uiso 1 1 calc R . . . .
C23 C 1.09868(13) 0.31678(12) 0.87933(12) 0.0427(4) Uani 1 1 d . . . . .
H23 H 1.0813 0.2478 0.8648 0.051 Uiso 1 1 calc R . . . .
C24 C 1.34919(13) 0.46956(12) 0.96022(11) 0.0394(3) Uani 1 1 d . . . . .
C25 C 1.44553(12) 0.48889(12) 0.98527(10) 0.0389(3) Uani 1 1 d . . . . .

loop_
_atom_site_aniso_label
_atom_site_aniso_U_11
_atom_site_aniso_U_22
_atom_site_aniso_U_33
_atom_site_aniso_U_23
_atom_site_aniso_U_13
_atom_site_aniso_U_12
O14 0.0328(5) 0.0319(5) 0.0397(5) 0.0086(4) 0.0026(4) 0.0037(4)
O15 0.0782(9) 0.0372(6) 0.0725(9) -0.0206(6) 0.0220(7) -0.0176(6)
N7 0.0319(6) 0.0370(7) 0.0575(8) 0.0170(6) -0.0007(6) 0.0024(5)
C1 0.0336(7) 0.0252(6) 0.0342(7) 0.0014(5) 0.0012(5) 0.0021(5)
C2 0.0369(7) 0.0286(7) 0.0362(7) 0.0033(5) 0.0075(6) 0.0015(5)
C3 0.0312(7) 0.0344(7) 0.0477(8) 0.0063(6) 0.0086(6) 0.0048(5)
C4 0.0328(7) 0.0342(7) 0.0450(8) 0.0086(6) 0.0016(6) 0.0043(6)
C5 0.0340(7) 0.0385(8) 0.0380(7) 0.0092(6) 0.0058(6) 0.0020(6)
C6 0.0304(7) 0.0347(7) 0.0391(7) 0.0043(6) 0.0053(5) 0.0037(5)
C8 0.0315(7) 0.0353(7) 0.0417(8) 0.0065(6) 0.0023(6) 0.0032(5)
C9 0.0462(8) 0.0336(7) 0.0373(7) 0.0016(6) -0.0046(6) -0.0038(6)
C10 0.0576(10) 0.0331(8) 0.0377(8) 0.0025(6) 0.0026(7) -0.0035(7)
C11 0.0456(8) 0.0353(8) 0.0481(9) -0.0093(6) 0.0082(7) -0.0034(6)
C12 0.0424(8) 0.0507(9) 0.0411(8) -0.0154(7) -0.0001(6) 0.0058(7)
C13 0.0388(8) 0.0505(9) 0.0347(7) 0.0030(6) 0.0025(6) 0.0110(7)
C16 0.093(3) 0.0351(19) 0.065(3) -0.0145(18) -0.023(2) 0.0075(17)
C26 0.081(2) 0.0326(18) 0.090(4) -0.0106(19) -0.034(2) 0.0032(15)
C27 0.071(3) 0.054(2) 0.170(5) 0.058(3) 0.041(3) 0.009(2)
C30 0.060(2) 0.100(3) 0.180(5) 0.099(3) -0.056(3) -0.041(2)
C16A 0.044(3) 0.027(3) 0.025(3) -0.002(2) 0.012(3) -0.011(2)
C26A 0.061(4) 0.030(3) 0.028(3) 0.004(2) -0.006(2) -0.013(2)
C27A 0.067(5) 0.031(3) 0.040(3) -0.003(2) -0.008(3) -0.001(3)
C30A 0.045(5) 0.031(3) 0.115(6) 0.014(4) -0.045(5) -0.013(3)
C17 0.0326(7) 0.0336(7) 0.0388(7) 0.0038(6) 0.0031(6) 0.0044(5)
C28 0.0366(7) 0.0303(7) 0.0430(8) 0.0051(6) 0.0020(6) 0.0065(6)
C29 0.0481(9) 0.0395(8) 0.0409(8) 0.0050(6) 0.0024(7) 0.0109(7)
C31 0.0704(12) 0.0609(11) 0.0417(9) 0.0081(8) -0.0012(8) 0.0227(10)
C18 0.0314(7) 0.0369(8) 0.0445(8) 0.0116(6) 0.0043(6) 0.0042(6)
C19 0.0313(7) 0.0360(7) 0.0468(8) 0.0080(6) 0.0069(6) 0.0083(6)
C20 0.0341(7) 0.0357(7) 0.0434(8) 0.0040(6) 0.0074(6) 0.0048(6)
C21 0.0314(7) 0.0418(8) 0.0399(8) 0.0056(6) 0.0053(6) 0.0067(6)
C22 0.0346(7) 0.0384(8) 0.0527(9) 0.0073(7) 0.0033(6) 0.0108(6)
C23 0.0371(8) 0.0331(7) 0.0578(9) 0.0089(7) 0.0022(7) 0.0055(6)
C24 0.0347(8) 0.0414(8) 0.0425(8) 0.0030(6) 0.0066(6) 0.0084(6)
C25 0.0331(7) 0.0413(8) 0.0430(8) 0.0014(6) 0.0066(6) 0.0086(6)

loop_
_atom_type_symbol
_atom_type_description
_atom_type_scat_dispersion_real
_atom_type_scat_dispersion_imag
_atom_type_scat_source
C C 0.0181 0.0091 'International Tables Vol C Tables 4.2.6.8 and 6.1.1.4'
H H 0.0000 0.0000 'International Tables Vol C Tables 4.2.6.8 and 6.1.1.4'
N N 0.0311 0.0180 'International Tables Vol C Tables 4.2.6.8 and 6.1.1.4'
O O 0.0492 0.0322 'International Tables Vol C Tables 4.2.6.8 and 6.1.1.4'

loop_
_exptl_crystal_face_index_h
_exptl_crystal_face_index_k
_exptl_crystal_face_index_l
_exptl_crystal_face_perp_dist
_exptl_oxdiff_crystal_face_indexfrac_h
_exptl_oxdiff_crystal_face_indexfrac_k
_exptl_oxdiff_crystal_face_indexfrac_l
_exptl_oxdiff_crystal_face_x
_exptl_oxdiff_crystal_face_y
_exptl_oxdiff_crystal_face_z
-4 1 5 0.1232 -4.0000 1.0000 5.0000 0.0979 -0.3013 0.6471
1 -5 2 0.1239 1.0000 -5.0000 2.0000 0.1801 -0.5213 -0.3216
3 0 -5 0.0996 3.0000 0.0000 -5.0000 -0.1668 0.3508 -0.4933
-1 5 -3 0.0985 -1.0000 5.0000 -3.0000 -0.2629 0.5628 0.2765
3 2 5 0.0509 3.0000 2.0000 5.0000 0.6885 0.1299 0.0866
-5 2 0 0.1056 -5.0000 2.0000 -0.0000 -0.3849 -0.0442 0.5754
-2 -2 -5 0.0807 -2.0000 -2.0000 -5.0000 -0.6061 -0.0822 -0.1759
1 -3 -5 0.1118 1.0000 -3.0000 -5.0000 -0.3724 -0.0362 -0.5082
-5 0 -4 0.1026 -5.0000 0.0000 -4.0000 -0.7434 -0.0725 0.2661
-5 4 4 0.1377 -5.0000 4.0000 4.0000 -0.0265 -0.0159 0.8848
5 -2 0 0.1420 5.0000 -2.0000 0.0000 0.3849 0.0442 -0.5754
-2 -3 5 0.1504 -2.0000 -3.0000 5.0000 0.2085 -0.5946 0.2105
1 5 -5 0.1033 1.0000 5.0000 -5.0000 -0.2637 0.7413 0.0077
-1 -5 0 0.1099 -1.0000 -5.0000 0.0000 -0.1504 -0.5336 -0.2332
-5 -5 3 0.1250 -5.0000 -5.0000 3.0000 -0.2316 -0.8491 0.2592
-5 0 4 0.1153 -5.0000 -0.0000 4.0000 -0.0809 -0.4047 0.6268
-5 -1 -1 0.0895 -5.0000 -1.0000 -1.0000 -0.5085 -0.2942 0.3368
-4 -5 -5 0.0859 -4.0000 -5.0000 -5.0000 -0.8117 -0.4691 -0.1908
0 -1 -5 0.0909 0.0000 -1.0000 -5.0000 -0.4276 0.1105 -0.2899

loop_
_geom_angle_atom_site_label_1
_geom_angle_atom_site_label_2
_geom_angle_atom_site_label_3
_geom_angle
_geom_angle_site_symmetry_3
C1 O14 C17 117.94(11) .
C11 O15 C16 123.6(3) .
C11 O15 C16A 104.6(3) .
C8 N7 C4 117.94(12) .
C18 N7 C4 120.91(12) .
C18 N7 C8 120.32(12) .
O14 C1 C2 115.40(12) .
O14 C1 C6 124.98(13) .
C6 C1 C2 119.61(13) .
C1 C2 H2 119.8 .
C3 C2 C1 120.33(13) .
C3 C2 H2 119.8 .
C2 C3 H3 119.8 .
C2 C3 C4 120.45(13) .
C4 C3 H3 119.8 .
C3 C4 N7 121.14(13) .
C5 C4 N7 119.76(13) .
C5 C4 C3 119.06(13) .
C4 C5 H5 119.5 .
C4 C5 C6 121.04(13) .
C6 C5 H5 119.5 .
C1 C6 H6 120.3 .
C5 C6 C1 119.50(13) .
C5 C6 H6 120.3 .
C9 C8 N7 120.46(14) .
C13 C8 N7 121.08(14) .
C13 C8 C9 118.46(14) .
C8 C9 H9 119.5 .
C10 C9 C8 120.97(14) .
C10 C9 H9 119.5 .
C9 C10 H10 119.9 .
C9 C10 C11 120.21(15) .
C11 C10 H10 119.9 .
O15 C11 C10 115.67(15) .
O15 C11 C12 125.00(15) .
C12 C11 C10 119.32(15) .
C11 C12 H12 120.0 .
C11 C12 C13 119.94(15) .
C13 C12 H12 120.0 .
C8 C13 C12 121.09(14) .
C8 C13 H13 119.5 .
C12 C13 H13 119.5 .
O15 C16 H16A 109.2 .
O15 C16 H16B 109.2 .
O15 C16 C26 112.3(3) .
H16A C16 H16B 107.9 .
C26 C16 H16A 109.2 .
C26 C16 H16B 109.2 .
C16 C26 H26A 108.1 .
C16 C26 H26B 108.1 .
H26A C26 H26B 107.3 .
C27 C26 C16 116.9(4) .
C27 C26 H26A 108.1 .
C27 C26 H26B 108.1 .
C26 C27 H27A 103.8 .
C26 C27 H27B 103.8 .
H27A C27 H27B 105.4 .
C30 C27 C26 133.6(4) .
C30 C27 H27A 103.8 .
C30 C27 H27B 103.8 .
C27 C30 H30A 109.5 .
C27 C30 H30B 109.5 .
C27 C30 H30C 109.5 .
H30A C30 H30B 109.5 .
H30A C30 H30C 109.5 .
H30B C30 H30C 109.5 .
O15 C16A H16C 111.8 .
O15 C16A H16D 111.8 .
H16C C16A H16D 109.5 .
C26A C16A O15 100.0(4) .
C26A C16A H16C 111.8 .
C26A C16A H16D 111.8 .
C16A C26A H26C 108.6 .
C16A C26A H26D 108.6 .
H26C C26A H26D 107.6 .
C27A C26A C16A 114.5(6) .
C27A C26A H26C 108.6 .
C27A C26A H26D 108.6 .
C26A C27A H27C 107.8 .
C26A C27A H27D 107.8 .
H27C C27A H27D 107.1 .
C30A C27A C26A 118.2(6) .
C30A C27A H27C 107.8 .
C30A C27A H27D 107.8 .
C27A C30A H30D 109.5 .
C27A C30A H30E 109.5 .
C27A C30A H30F 109.5 .
H30D C30A H30E 109.5 .
H30D C30A H30F 109.5 .
H30E C30A H30F 109.5 .
O14 C17 H17A 110.2 .
O14 C17 H17B 110.2 .
O14 C17 C28 107.39(11) .
H17A C17 H17B 108.5 .
C28 C17 H17A 110.2 .
C28 C17 H17B 110.2 .
C17 C28 H28A 108.9 .
C17 C28 H28B 108.9 .
C17 C28 C29 113.41(12) .
H28A C28 H28B 107.7 .
C29 C28 H28A 108.9 .
C29 C28 H28B 108.9 .
C28 C29 H29A 109.2 .
C28 C29 H29B 109.2 .
C28 C29 C31 112.07(14) .
H29A C29 H29B 107.9 .
C31 C29 H29A 109.2 .
C31 C29 H29B 109.2 .
C29 C31 H31A 109.5 .
C29 C31 H31B 109.5 .
C29 C31 H31C 109.5 .
H31A C31 H31B 109.5 .
H31A C31 H31C 109.5 .
H31B C31 H31C 109.5 .
N7 C18 C23 120.95(15) .
C19 C18 N7 120.76(13) .
C19 C18 C23 118.28(14) .
C18 C19 H19 119.6 .
C20 C19 C18 120.84(13) .
C20 C19 H19 119.6 .
C19 C20 H20 119.6 .
C19 C20 C21 120.83(15) .
C21 C20 H20 119.6 .
C20 C21 C24 121.28(15) .
C22 C21 C20 118.21(14) .
C22 C21 C24 120.50(13) .
C21 C22 H22 119.5 .
C23 C22 C21 121.06(14) .
C23 C22 H22 119.5 .
C18 C23 H23 119.6 .
C22 C23 C18 120.78(15) .
C22 C23 H23 119.6 .
C25 C24 C21 178.23(17) .
C24 C25 C25 179.3(2) 3_867

loop_
_geom_bond_atom_site_label_1
_geom_bond_atom_site_label_2
_geom_bond_distance
_geom_bond_site_symmetry_2
O14 C1 1.3638(16) .
O14 C17 1.4348(17) .
O15 C11 1.366(2) .
O15 C16 1.376(4) .
O15 C16A 1.616(8) .
N7 C4 1.4315(18) .
N7 C8 1.425(2) .
N7 C18 1.399(2) .
C1 C2 1.396(2) .
C1 C6 1.394(2) .
C2 H2 0.9500 .
C2 C3 1.381(2) .
C3 H3 0.9500 .
C3 C4 1.395(2) .
C4 C5 1.387(2) .
C5 H5 0.9500 .
C5 C6 1.392(2) .
C6 H6 0.9500 .
C8 C9 1.390(2) .
C8 C13 1.384(2) .
C9 H9 0.9500 .
C9 C10 1.380(2) .
C10 H10 0.9500 .
C10 C11 1.391(2) .
C11 C12 1.386(2) .
C12 H12 0.9500 .
C12 C13 1.389(3) .
C13 H13 0.9500 .
C16 H16A 0.9900 .
C16 H16B 0.9900 .
C16 C26 1.523(5) .
C26 H26A 0.9900 .
C26 H26B 0.9900 .
C26 C27 1.418(5) .
C27 H27A 0.9900 .
C27 H27B 0.9900 .
C27 C30 1.371(6) .
C30 H30A 0.9800 .
C30 H30B 0.9800 .
C30 H30C 0.9800 .
C16A H16C 0.9900 .
C16A H16D 0.9900 .
C16A C26A 1.508(7) .
C26A H26C 0.9900 .
C26A H26D 0.9900 .
C26A C27A 1.480(9) .
C27A H27C 0.9900 .
C27A H27D 0.9900 .
C27A C30A 1.464(10) .
C30A H30D 0.9800 .
C30A H30E 0.9800 .
C30A H30F 0.9800 .
C17 H17A 0.9900 .
C17 H17B 0.9900 .
C17 C28 1.5131(19) .
C28 H28A 0.9900 .
C28 H28B 0.9900 .
C28 C29 1.521(2) .
C29 H29A 0.9900 .
C29 H29B 0.9900 .
C29 C31 1.522(2) .
C31 H31A 0.9800 .
C31 H31B 0.9800 .
C31 H31C 0.9800 .
C18 C19 1.399(2) .
C18 C23 1.402(2) .
C19 H19 0.9500 .
C19 C20 1.379(2) .
C20 H20 0.9500 .
C20 C21 1.404(2) .
C21 C22 1.395(2) .
C21 C24 1.427(2) .
C22 H22 0.9500 .
C22 C23 1.379(2) .
C23 H23 0.9500 .
C24 C25 1.204(2) .
C25 C25 1.367(3) 3_867

loop_
_geom_torsion_atom_site_label_1
_geom_torsion_atom_site_label_2
_geom_torsion_atom_site_label_3
_geom_torsion_atom_site_label_4
_geom_torsion
O14 C1 C2 C3 179.77(13)
O14 C1 C6 C5 -179.60(13)
O14 C17 C28 C29 68.71(16)
O15 C11 C12 C13 179.49(15)
O15 C16 C26 C27 -76.8(6)
O15 C16A C26A C27A -42.9(7)
N7 C4 C5 C6 -176.81(14)
N7 C8 C9 C10 -179.27(15)
N7 C8 C13 C12 -179.52(14)
N7 C18 C19 C20 178.77(14)
N7 C18 C23 C22 -179.05(15)
C1 O14 C17 C28 -174.81(11)
C1 C2 C3 C4 0.0(2)
C2 C1 C6 C5 -0.6(2)
C2 C3 C4 N7 176.85(14)
C2 C3 C4 C5 -0.8(2)
C3 C4 C5 C6 0.9(2)
C4 N7 C8 C9 -137.97(15)
C4 N7 C8 C13 41.8(2)
C4 N7 C18 C19 33.7(2)
C4 N7 C18 C23 -147.39(16)
C4 C5 C6 C1 -0.2(2)
C6 C1 C2 C3 0.6(2)
C8 N7 C4 C3 -119.96(17)
C8 N7 C4 C5 57.7(2)
C8 N7 C18 C19 -156.97(15)
C8 N7 C18 C23 22.0(2)
C8 C9 C10 C11 -1.3(3)
C9 C8 C13 C12 0.3(2)
C9 C10 C11 O15 -178.41(16)
C9 C10 C11 C12 0.6(3)
C10 C11 C12 C13 0.6(2)
C11 O15 C16 C26 164.7(3)
C11 O15 C16A C26A -177.2(4)
C11 C12 C13 C8 -1.1(2)
C13 C8 C9 C10 0.9(2)
C16 O15 C11 C10 -170.1(3)
C16 O15 C11 C12 11.0(4)
C16 C26 C27 C30 3.9(11)
C16A O15 C11 C10 -168.3(3)
C16A O15 C11 C12 12.8(4)
C16A C26A C27A C30A -54.4(8)
C17 O14 C1 C2 176.13(12)
C17 O14 C1 C6 -4.8(2)
C17 C28 C29 C31 -179.75(14)
C18 N7 C4 C3 49.7(2)
C18 N7 C4 C5 -132.72(17)
C18 N7 C8 C9 52.4(2)
C18 N7 C8 C13 -127.83(16)
C18 C19 C20 C21 0.3(2)
C19 C18 C23 C22 -0.1(2)
C19 C20 C21 C22 -0.1(2)
C19 C20 C21 C24 179.30(14)
C20 C21 C22 C23 -0.2(2)
C21 C22 C23 C18 0.3(3)
C23 C18 C19 C20 -0.2(2)
C24 C21 C22 C23 -179.59(15)
